data_4023245
loop_
_publ_author_name
'Clare E. Jamookeeah'
'Christopher D. Beadle'
'Richard F. W. Jackson'
'Joseph P. A. Harrity'

_publ_section_title
;
 Investigation of a Flexible Enantiospecific Approach to Aziridines
;
_journal_name_full 'Journal of Organic Chemistry'
_journal_page_first 1128
_journal_page_last 1130
_journal_paper_doi 10.1021/jo7023637
_journal_volume 73
_journal_year 2008
_chemical_absolute_configuration unk
_chemical_formula_sum 'C30 H29 N O3 S'
_chemical_formula_weight 483.60
_chemical_name_systematic
;

 ?

;
_space_group_IT_number 4
_symmetry_cell_setting monoclinic
_symmetry_space_group_name_Hall 'P 2yb'
_symmetry_space_group_name_H-M 'P 1 21 1'
_atom_sites_solution_hydrogens geom
_atom_sites_solution_primary direct
_atom_sites_solution_secondary difmap
_audit_creation_method SHELXL-97
_cell_angle_alpha 90.00
_cell_angle_beta 98.839(4)
_cell_angle_gamma 90.00
_cell_formula_units_Z 4
_cell_length_a 8.947(2)
_cell_length_b 19.636(4)
_cell_length_c 14.563(3)
_cell_measurement_reflns_used 1203
_cell_measurement_temperature 150(2)
_cell_measurement_theta_max 19.12
_cell_measurement_theta_min 2.31
_cell_volume 2528.1(9)
_computing_cell_refinement 'Bruker SMART'
_computing_data_collection 'Bruker SMART'
_computing_data_reduction 'Bruker SAINT'
_computing_molecular_graphics 'Bruker SHELXTL'
_computing_publication_material 'Bruker SHELXTL'
_computing_structure_refinement 'SHELXL-97 (Sheldrick, 1997)'
_computing_structure_solution 'SHELXS-97 (Sheldrick, 1990)'
_diffrn_ambient_temperature 150(2)
_diffrn_detector_area_resol_mean 100
_diffrn_measured_fraction_theta_full 1.000
_diffrn_measured_fraction_theta_max 1.000
_diffrn_measurement_device_type 'CCD area detector'
_diffrn_measurement_method 'phi and omega scans'
_diffrn_radiation_monochromator graphite
_diffrn_radiation_source 'fine-focus sealed tube'
_diffrn_radiation_type MoK\a
_diffrn_radiation_wavelength 0.71073
_diffrn_reflns_av_R_equivalents 0.0905
_diffrn_reflns_av_sigmaI/netI 0.1107
_diffrn_reflns_limit_h_max 10
_diffrn_reflns_limit_h_min -10
_diffrn_reflns_limit_k_max 23
_diffrn_reflns_limit_k_min -23
_diffrn_reflns_limit_l_max 17
_diffrn_reflns_limit_l_min -17
_diffrn_reflns_number 24258
_diffrn_reflns_theta_full 25.00
_diffrn_reflns_theta_max 25.00
_diffrn_reflns_theta_min 1.42
_diffrn_standards_decay_% 0
_diffrn_standards_number 0
_exptl_absorpt_coefficient_mu 0.160
_exptl_absorpt_correction_T_max 0.9826
_exptl_absorpt_correction_T_min 0.9431
_exptl_absorpt_correction_type multi-scan
_exptl_absorpt_process_details SADABS
_exptl_crystal_colour colorless
_exptl_crystal_density_diffrn 1.271
_exptl_crystal_density_method 'not measured'
_exptl_crystal_description PLATE
_exptl_crystal_F_000 1024
_exptl_crystal_size_max 0.37
_exptl_crystal_size_mid 0.21
_exptl_crystal_size_min 0.11
_refine_diff_density_max 0.431
_refine_diff_density_min -0.353
_refine_diff_density_rms 0.060
_refine_ls_abs_structure_details 'Flack H D (1983), Acta Cryst. A39, 876-881'
_refine_ls_abs_structure_Flack -0.01(9)
_refine_ls_extinction_method none
_refine_ls_goodness_of_fit_ref 0.947
_refine_ls_hydrogen_treatment constr
_refine_ls_matrix_type full
_refine_ls_number_parameters 635
_refine_ls_number_reflns 8921
_refine_ls_number_restraints 1
_refine_ls_restrained_S_all 0.947
_refine_ls_R_factor_all 0.1027
_refine_ls_R_factor_gt 0.0587
_refine_ls_shift/su_max 0.000
_refine_ls_shift/su_mean 0.000
_refine_ls_structure_factor_coef Fsqd
_refine_ls_weighting_details 'calc w=1/[\s^2^(Fo^2^)+(0.0792P)^2^+0.0000P] where P=(Fo^2^+2Fc^2^)/3'
_refine_ls_weighting_scheme calc
_refine_ls_wR_factor_gt 0.1307
_refine_ls_wR_factor_ref 0.1546
_reflns_number_gt 5680
_reflns_number_total 8921
_reflns_threshold_expression >2sigma(I)
_cod_data_source_file jo7023637-File002.cif
_cod_data_source_block ohj132m
_cod_depositor_comments
;
The following automatic conversions were performed:
'_chemical_absolute_configuration' value 'UNK' changed to 'unk' according
to '/home/saulius/struct/CIF-dictionaries/cif_core.dic' dictionary named
'cif_core.dic' version 2.4.1 from 2010-06-29.

'_symmetry_cell_setting'
value 'Monoclinic' changed to 'monoclinic' according to
'/home/saulius/struct/CIF-dictionaries/cif_core.dic' dictionary named
'cif_core.dic' version 2.4.1 from
2010-06-29.

'_exptl_absorpt_correction_type' value 'MULTI-SCAN' changed
to 'multi-scan' according to
'/home/saulius/struct/CIF-dictionaries/cif_core.dic' dictionary named
'cif_core.dic' version 2.4.1 from
2010-06-29.

'_refine_ls_hydrogen_treatment' value 'CONSTR' changed to
'constr' according to '/home/saulius/struct/CIF-dictionaries/cif_core.dic'
dictionary named 'cif_core.dic' version 2.4.1 from 2010-06-29.

Automatic conversion script
Id: cif_fix_enum 1527 2010-12-29 10:47:43Z saulius 
;
_cod_original_sg_symbol_H-M 'P 21'
_cod_database_code 4023245

loop_
_symmetry_equiv_pos_as_xyz
'x, y, z'
'-x, y+1/2, -z'

loop_
_atom_site_label
_atom_site_type_symbol
_atom_site_fract_x
_atom_site_fract_y
_atom_site_fract_z
_atom_site_U_iso_or_equiv
_atom_site_adp_type
_atom_site_occupancy
_atom_site_symmetry_multiplicity
_atom_site_calc_flag
_atom_site_refinement_flags
_atom_site_disorder_assembly
_atom_site_disorder_group
S1 S 1.02893(13) 0.71030(7) 0.75957(8) 0.0344(3) Uani 1 1 d . . .
N1 N 0.8299(4) 0.52008(19) 0.9148(2) 0.0287(9) Uani 1 1 d . . .
O1 O 1.0395(3) 0.63093(16) 0.7726(2) 0.0331(8) Uani 1 1 d . . .
O2 O 0.8982(4) 0.72703(17) 0.6933(2) 0.0402(9) Uani 1 1 d . . .
O3 O 1.1758(4) 0.72976(19) 0.7411(2) 0.0490(10) Uani 1 1 d . . .
C1 C 0.8329(5) 0.5234(2) 1.0188(3) 0.0261(10) Uani 1 1 d . . .
C2 C 0.9500(5) 0.5508(3) 0.8726(3) 0.0305(11) Uani 1 1 d . . .
H2 H 1.0350 0.5701 0.9177 0.037 Uiso 1 1 calc R . .
C3 C 0.9342(6) 0.4751(3) 0.8768(4) 0.0443(14) Uani 1 1 d . . .
H3A H 0.8965 0.4508 0.8183 0.053 Uiso 1 1 calc R . .
H3B H 1.0091 0.4498 0.9210 0.053 Uiso 1 1 calc R . .
C4 C 0.9006(5) 0.5946(3) 0.7872(3) 0.0294(11) Uani 1 1 d . . .
H4 H 0.8238 0.6284 0.8015 0.035 Uiso 1 1 calc R . .
C5 C 1.0003(5) 0.7421(2) 0.8681(3) 0.0281(11) Uani 1 1 d . . .
C6 C 1.1226(5) 0.7482(3) 0.9401(4) 0.0406(13) Uani 1 1 d . . .
H6 H 1.2214 0.7358 0.9299 0.049 Uiso 1 1 calc R . .
C7 C 1.0998(5) 0.7721(3) 1.0259(4) 0.0385(13) Uani 1 1 d . . .
H7 H 1.1840 0.7770 1.0739 0.046 Uiso 1 1 calc R . .
C8 C 0.9568(5) 0.7893(2) 1.0439(3) 0.0284(11) Uani 1 1 d . . .
C9 C 0.8362(5) 0.7834(3) 0.9702(4) 0.0412(14) Uani 1 1 d . . .
H9 H 0.7371 0.7953 0.9803 0.049 Uiso 1 1 calc R . .
C10 C 0.8580(5) 0.7611(3) 0.8840(4) 0.0418(14) Uani 1 1 d . . .
H10 H 0.7747 0.7586 0.8350 0.050 Uiso 1 1 calc R . .
C11 C 0.9279(5) 0.8119(3) 1.1369(3) 0.0358(12) Uani 1 1 d . . .
H11A H 1.0242 0.8231 1.1757 0.054 Uiso 1 1 calc R . .
H11B H 0.8779 0.7752 1.1662 0.054 Uiso 1 1 calc R . .
H11C H 0.8627 0.8522 1.1300 0.054 Uiso 1 1 calc R . .
C12 C 0.8376(6) 0.5559(3) 0.6993(3) 0.0458(14) Uani 1 1 d . . .
H12A H 0.8077 0.5882 0.6485 0.069 Uiso 1 1 calc R . .
H12B H 0.7492 0.5293 0.7101 0.069 Uiso 1 1 calc R . .
H12C H 0.9153 0.5251 0.6824 0.069 Uiso 1 1 calc R . .
C13 C 0.7385(5) 0.5864(2) 1.0367(3) 0.0287(11) Uani 1 1 d . . .
C14 C 0.6325(5) 0.6131(3) 0.9656(4) 0.0381(13) Uani 1 1 d . . .
H14 H 0.6254 0.5955 0.9043 0.046 Uiso 1 1 calc R . .
C15 C 0.5363(6) 0.6661(3) 0.9846(4) 0.0495(15) Uani 1 1 d . . .
H15 H 0.4648 0.6844 0.9358 0.059 Uiso 1 1 calc R . .
C16 C 0.5447(6) 0.6917(3) 1.0727(4) 0.0463(15) Uani 1 1 d . . .
H16 H 0.4799 0.7278 1.0850 0.056 Uiso 1 1 calc R . .
C17 C 0.6477(6) 0.6646(3) 1.1437(4) 0.0457(14) Uani 1 1 d . . .
H17 H 0.6531 0.6821 1.2050 0.055 Uiso 1 1 calc R . .
C18 C 0.7428(5) 0.6124(3) 1.1262(3) 0.0345(12) Uani 1 1 d . . .
H18 H 0.8123 0.5939 1.1758 0.041 Uiso 1 1 calc R . .
C19 C 0.9968(5) 0.5265(2) 1.0693(3) 0.0286(11) Uani 1 1 d . . .
C20 C 1.0724(5) 0.5887(3) 1.0856(3) 0.0382(13) Uani 1 1 d . . .
H20 H 1.0174 0.6299 1.0731 0.046 Uiso 1 1 calc R . .
C21 C 1.2267(6) 0.5916(3) 1.1199(3) 0.0468(15) Uani 1 1 d . . .
H21 H 1.2755 0.6344 1.1304 0.056 Uiso 1 1 calc R . .
C22 C 1.3091(6) 0.5321(4) 1.1387(4) 0.0522(17) Uani 1 1 d . . .
H22 H 1.4145 0.5339 1.1613 0.063 Uiso 1 1 calc R . .
C23 C 1.2360(6) 0.4699(3) 1.1239(3) 0.0476(15) Uani 1 1 d . . .
H23 H 1.2918 0.4289 1.1370 0.057 Uiso 1 1 calc R . .
C24 C 1.0821(5) 0.4666(3) 1.0902(3) 0.0355(12) Uani 1 1 d . . .
H24 H 1.0339 0.4235 1.0812 0.043 Uiso 1 1 calc R . .
C25 C 0.7459(5) 0.4606(2) 1.0469(3) 0.0233(10) Uani 1 1 d . . .
C26 C 0.7563(5) 0.4432(2) 1.1410(3) 0.0326(12) Uani 1 1 d . . .
H26 H 0.8222 0.4677 1.1867 0.039 Uiso 1 1 calc R . .
C27 C 0.6707(5) 0.3903(3) 1.1670(3) 0.0339(12) Uani 1 1 d . . .
H27 H 0.6794 0.3784 1.2309 0.041 Uiso 1 1 calc R . .
C28 C 0.5731(5) 0.3545(3) 1.1027(3) 0.0317(11) Uani 1 1 d . . .
H28 H 0.5162 0.3176 1.1215 0.038 Uiso 1 1 calc R . .
C29 C 0.5588(5) 0.3729(2) 1.0102(3) 0.0343(12) Uani 1 1 d . . .
H29 H 0.4899 0.3491 0.9652 0.041 Uiso 1 1 calc R . .
C30 C 0.6450(5) 0.4262(2) 0.9822(3) 0.0334(12) Uani 1 1 d . . .
H30 H 0.6341 0.4387 0.9185 0.040 Uiso 1 1 calc R . .
S1A S 0.51935(14) 0.34540(7) 0.73463(8) 0.0354(3) Uani 1 1 d . . .
N1A N 0.2916(4) 0.5491(2) 0.5830(2) 0.0290(9) Uani 1 1 d . . .
O1A O 0.5247(4) 0.42501(16) 0.7382(2) 0.0361(8) Uani 1 1 d . . .
O2A O 0.3838(4) 0.32216(18) 0.7658(2) 0.0490(10) Uani 1 1 d . . .
O3A O 0.6629(4) 0.3247(2) 0.7835(2) 0.0513(10) Uani 1 1 d . . .
C1A C 0.2672(5) 0.5489(2) 0.4787(3) 0.0278(11) Uani 1 1 d . . .
C2A C 0.4176(6) 0.5873(3) 0.6359(3) 0.0370(13) Uani 1 1 d . . .
H2A1 H 0.4005 0.6093 0.6946 0.044 Uiso 1 1 calc R . .
H2A2 H 0.4859 0.6124 0.6005 0.044 Uiso 1 1 calc R . .
C3A C 0.4209(5) 0.5117(2) 0.6329(3) 0.0300(11) Uani 1 1 d . . .
H3A1 H 0.4907 0.4924 0.5922 0.036 Uiso 1 1 calc R . .
C4A C 0.3841(5) 0.4633(3) 0.7077(3) 0.0363(13) Uani 1 1 d . . .
H4A H 0.3041 0.4309 0.6793 0.044 Uiso 1 1 calc R . .
C5A C 0.5103(5) 0.3243(2) 0.6169(3) 0.0299(12) Uani 1 1 d . . .
C6A C 0.6412(5) 0.3114(3) 0.5797(3) 0.0348(12) Uani 1 1 d . . .
H6A H 0.7371 0.3147 0.6179 0.042 Uiso 1 1 calc R . .
C7A C 0.6323(5) 0.2937(3) 0.4873(3) 0.0344(12) Uani 1 1 d . . .
H7A H 0.7222 0.2840 0.4625 0.041 Uiso 1 1 calc R . .
C8A C 0.4940(5) 0.2900(2) 0.4304(3) 0.0286(11) Uani 1 1 d . . .
C9A C 0.3626(5) 0.3017(2) 0.4687(3) 0.0328(12) Uani 1 1 d . . .
H9A H 0.2669 0.2983 0.4304 0.039 Uiso 1 1 calc R . .
C10A C 0.3699(5) 0.3183(2) 0.5611(3) 0.0306(11) Uani 1 1 d . . .
H10A H 0.2796 0.3255 0.5866 0.037 Uiso 1 1 calc R . .
C11A C 0.4827(6) 0.2734(3) 0.3289(3) 0.0384(13) Uani 1 1 d . . .
H11D H 0.4058 0.2380 0.3125 0.058 Uiso 1 1 calc R . .
H11E H 0.5807 0.2568 0.3160 0.058 Uiso 1 1 calc R . .
H11F H 0.4540 0.3144 0.2920 0.058 Uiso 1 1 calc R . .
C12A C 0.3323(6) 0.4972(3) 0.7907(3) 0.0441(14) Uani 1 1 d . . .
H12D H 0.3010 0.4623 0.8319 0.066 Uiso 1 1 calc R . .
H12E H 0.2467 0.5273 0.7694 0.066 Uiso 1 1 calc R . .
H12F H 0.4157 0.5239 0.8245 0.066 Uiso 1 1 calc R . .
C13A C 0.1690(5) 0.6107(2) 0.4460(3) 0.0280(11) Uani 1 1 d . . .
C14A C 0.1470(5) 0.6284(2) 0.3516(3) 0.0332(12) Uani 1 1 d . . .
H14A H 0.1982 0.6035 0.3099 0.040 Uiso 1 1 calc R . .
C15A C 0.0528(5) 0.6811(3) 0.3183(3) 0.0378(13) Uani 1 1 d . . .
H15A H 0.0375 0.6915 0.2538 0.045 Uiso 1 1 calc R . .
C16A C -0.0197(5) 0.7190(3) 0.3783(3) 0.0374(12) Uani 1 1 d . . .
H16A H -0.0827 0.7562 0.3557 0.045 Uiso 1 1 calc R . .
C17A C 0.0004(5) 0.7023(3) 0.4707(3) 0.0333(12) Uani 1 1 d . . .
H17A H -0.0502 0.7279 0.5120 0.040 Uiso 1 1 calc R . .
C18A C 0.0928(5) 0.6489(3) 0.5050(3) 0.0339(12) Uani 1 1 d . . .
H18A H 0.1046 0.6380 0.5693 0.041 Uiso 1 1 calc R . .
C19A C 0.4179(5) 0.5504(3) 0.4399(3) 0.0293(11) Uani 1 1 d . . .
C20A C 0.4906(5) 0.6110(3) 0.4275(3) 0.0364(12) Uani 1 1 d . . .
H20A H 0.4412 0.6527 0.4370 0.044 Uiso 1 1 calc R . .
C21A C 0.6337(6) 0.6130(3) 0.4014(4) 0.0452(14) Uani 1 1 d . . .
H21A H 0.6802 0.6555 0.3927 0.054 Uiso 1 1 calc R . .
C22A C 0.7085(6) 0.5527(4) 0.3883(4) 0.0516(15) Uani 1 1 d . . .
H22A H 0.8069 0.5535 0.3715 0.062 Uiso 1 1 calc R . .
C23A C 0.6381(5) 0.4915(3) 0.4002(3) 0.0426(14) Uani 1 1 d . . .
H23A H 0.6880 0.4500 0.3903 0.051 Uiso 1 1 calc R . .
C24A C 0.4955(5) 0.4896(3) 0.4263(3) 0.0346(12) Uani 1 1 d . . .
H24A H 0.4496 0.4469 0.4350 0.042 Uiso 1 1 calc R . .
C25A C 0.1693(5) 0.4851(2) 0.4492(3) 0.0261(11) Uani 1 1 d . . .
C26A C 0.1573(5) 0.4597(2) 0.3592(3) 0.0297(11) Uani 1 1 d . . .
H26A H 0.2141 0.4797 0.3161 0.036 Uiso 1 1 calc R . .
C27A C 0.0617(6) 0.4047(3) 0.3323(4) 0.0372(13) Uani 1 1 d . . .
H27A H 0.0540 0.3874 0.2708 0.045 Uiso 1 1 calc R . .
C28A C -0.0214(5) 0.3753(3) 0.3934(3) 0.0353(12) Uani 1 1 d . . .
H28A H -0.0852 0.3375 0.3745 0.042 Uiso 1 1 calc R . .
C29A C -0.0122(5) 0.4006(3) 0.4822(4) 0.0353(12) Uani 1 1 d . . .
H29A H -0.0707 0.3807 0.5244 0.042 Uiso 1 1 calc R . .
C30A C 0.0822(5) 0.4552(2) 0.5102(3) 0.0293(11) Uani 1 1 d . . .
H30A H 0.0878 0.4724 0.5716 0.035 Uiso 1 1 calc R . .

loop_
_atom_site_aniso_label
_atom_site_aniso_U_11
_atom_site_aniso_U_22
_atom_site_aniso_U_33
_atom_site_aniso_U_23
_atom_site_aniso_U_13
_atom_site_aniso_U_12
S1 0.0348(7) 0.0373(8) 0.0335(7) 0.0038(6) 0.0128(5) -0.0004(6)
N1 0.034(2) 0.027(2) 0.026(2) 0.0006(18) 0.0104(17) -0.0014(18)
O1 0.0355(18) 0.031(2) 0.035(2) 0.0064(15) 0.0115(15) 0.0019(15)
O2 0.043(2) 0.050(2) 0.0282(19) 0.0157(17) 0.0050(15) 0.0096(17)
O3 0.047(2) 0.056(3) 0.051(2) -0.0028(19) 0.0270(18) -0.0131(19)
C1 0.028(2) 0.026(3) 0.026(3) 0.001(2) 0.009(2) -0.002(2)
C2 0.032(2) 0.031(3) 0.030(3) 0.005(2) 0.010(2) 0.001(2)
C3 0.067(4) 0.035(3) 0.033(3) 0.006(2) 0.013(3) 0.018(3)
C4 0.024(2) 0.041(3) 0.025(3) 0.008(2) 0.0075(19) -0.005(2)
C5 0.022(2) 0.028(3) 0.035(3) 0.001(2) 0.005(2) 0.000(2)
C6 0.026(3) 0.053(4) 0.043(3) -0.003(3) 0.006(2) 0.007(2)
C7 0.030(3) 0.049(4) 0.035(3) -0.003(3) -0.001(2) 0.000(2)
C8 0.030(3) 0.023(3) 0.032(3) 0.005(2) 0.007(2) -0.008(2)
C9 0.024(3) 0.058(4) 0.041(3) 0.001(3) 0.004(2) 0.013(2)
C10 0.028(3) 0.057(4) 0.038(3) -0.002(3) -0.002(2) 0.010(3)
C11 0.038(3) 0.037(3) 0.033(3) 0.005(2) 0.007(2) 0.005(2)
C12 0.058(3) 0.054(4) 0.025(3) 0.004(3) 0.006(2) -0.004(3)
C13 0.027(3) 0.027(3) 0.033(3) 0.000(2) 0.008(2) -0.005(2)
C14 0.032(3) 0.033(3) 0.053(3) 0.003(3) 0.016(2) 0.001(2)
C15 0.046(3) 0.041(3) 0.065(4) 0.007(3) 0.019(3) 0.014(3)
C16 0.046(3) 0.033(3) 0.067(4) -0.005(3) 0.029(3) 0.001(3)
C17 0.051(3) 0.039(3) 0.054(4) -0.007(3) 0.027(3) -0.001(3)
C18 0.034(3) 0.039(3) 0.034(3) 0.000(2) 0.017(2) -0.002(2)
C19 0.029(2) 0.035(3) 0.025(3) 0.005(2) 0.013(2) 0.002(2)
C20 0.031(3) 0.055(4) 0.030(3) -0.001(3) 0.011(2) -0.011(3)
C21 0.035(3) 0.076(5) 0.031(3) -0.007(3) 0.011(2) -0.019(3)
C22 0.025(3) 0.092(5) 0.041(3) -0.002(3) 0.010(2) -0.013(3)
C23 0.037(3) 0.071(4) 0.036(3) 0.004(3) 0.008(2) 0.010(3)
C24 0.038(3) 0.045(3) 0.025(3) 0.003(2) 0.011(2) 0.004(3)
C25 0.026(2) 0.025(3) 0.020(2) 0.000(2) 0.0056(18) 0.000(2)
C26 0.032(3) 0.043(3) 0.023(3) -0.002(2) 0.003(2) -0.004(2)
C27 0.037(3) 0.041(3) 0.026(3) 0.000(2) 0.011(2) -0.012(2)
C28 0.040(3) 0.030(3) 0.028(3) 0.003(2) 0.012(2) -0.001(2)
C29 0.037(3) 0.035(3) 0.030(3) -0.002(2) 0.004(2) -0.013(2)
C30 0.039(3) 0.037(3) 0.025(3) 0.000(2) 0.008(2) -0.004(2)
S1A 0.0390(7) 0.0400(8) 0.0266(7) 0.0029(6) 0.0038(5) 0.0054(6)
N1A 0.030(2) 0.030(2) 0.027(2) -0.0001(19) 0.0025(16) 0.0009(19)
O1A 0.042(2) 0.029(2) 0.035(2) 0.0018(16) 0.0000(16) 0.0072(16)
O2A 0.067(2) 0.043(2) 0.043(2) 0.0089(18) 0.0275(19) -0.0097(19)
O3A 0.052(2) 0.059(3) 0.038(2) 0.0042(19) -0.0116(17) 0.0193(19)
C1A 0.030(2) 0.028(3) 0.026(3) -0.002(2) 0.006(2) 0.000(2)
C2A 0.047(3) 0.037(3) 0.025(3) -0.001(2) -0.004(2) -0.011(2)
C3A 0.031(3) 0.033(3) 0.024(3) 0.005(2) -0.002(2) 0.004(2)
C4A 0.029(3) 0.060(4) 0.021(3) 0.009(2) 0.006(2) 0.012(3)
C5A 0.029(3) 0.036(3) 0.025(3) -0.002(2) 0.004(2) -0.004(2)
C6A 0.024(3) 0.047(3) 0.032(3) 0.004(2) -0.002(2) -0.001(2)
C7A 0.025(3) 0.045(3) 0.036(3) 0.008(3) 0.014(2) 0.004(2)
C8A 0.032(3) 0.029(3) 0.028(3) 0.007(2) 0.012(2) -0.004(2)
C9A 0.032(3) 0.038(3) 0.028(3) -0.001(2) 0.000(2) 0.004(2)
C10A 0.027(3) 0.033(3) 0.033(3) 0.001(2) 0.009(2) 0.000(2)
C11A 0.043(3) 0.051(4) 0.023(3) -0.001(2) 0.013(2) 0.001(3)
C12A 0.051(3) 0.054(4) 0.029(3) -0.004(3) 0.013(2) 0.002(3)
C13A 0.026(2) 0.033(3) 0.026(3) 0.001(2) 0.007(2) 0.001(2)
C14A 0.037(3) 0.039(3) 0.026(3) 0.004(2) 0.011(2) 0.009(2)
C15A 0.043(3) 0.038(3) 0.031(3) 0.005(2) 0.001(2) 0.009(2)
C16A 0.038(3) 0.032(3) 0.043(3) 0.009(3) 0.007(2) 0.007(2)
C17A 0.036(3) 0.034(3) 0.032(3) -0.004(2) 0.011(2) 0.002(2)
C18A 0.031(3) 0.044(3) 0.028(3) -0.002(2) 0.007(2) 0.003(2)
C19A 0.026(2) 0.037(3) 0.025(3) 0.005(2) 0.0033(19) 0.000(2)
C20A 0.036(3) 0.043(3) 0.033(3) -0.002(3) 0.012(2) -0.005(3)
C21A 0.037(3) 0.056(4) 0.046(3) 0.004(3) 0.015(3) -0.009(3)
C22A 0.034(3) 0.076(5) 0.048(4) 0.002(3) 0.017(3) 0.004(3)
C23A 0.037(3) 0.054(4) 0.037(3) -0.008(3) 0.010(2) 0.012(3)
C24A 0.039(3) 0.039(3) 0.026(3) 0.004(2) 0.008(2) 0.010(2)
C25A 0.026(2) 0.025(3) 0.027(3) 0.001(2) 0.0027(19) 0.005(2)
C26A 0.032(3) 0.030(3) 0.027(3) -0.001(2) 0.005(2) 0.000(2)
C27A 0.043(3) 0.032(3) 0.034(3) 0.000(2) -0.003(2) 0.007(2)
C28A 0.034(3) 0.030(3) 0.040(3) -0.007(2) 0.002(2) -0.001(2)
C29A 0.028(3) 0.041(3) 0.038(3) -0.001(2) 0.009(2) -0.002(2)
C30A 0.030(3) 0.035(3) 0.024(3) 0.000(2) 0.007(2) 0.004(2)

loop_
_atom_type_symbol
_atom_type_description
_atom_type_scat_dispersion_real
_atom_type_scat_dispersion_imag
_atom_type_scat_source
C C 0.0033 0.0016 'International Tables Vol C Tables 4.2.6.8 and 6.1.1.4'
H H 0.0000 0.0000 'International Tables Vol C Tables 4.2.6.8 and 6.1.1.4'
N N 0.0061 0.0033 'International Tables Vol C Tables 4.2.6.8 and 6.1.1.4'
O O 0.0106 0.0060 'International Tables Vol C Tables 4.2.6.8 and 6.1.1.4'
S S 0.1246 0.1234 'International Tables Vol C Tables 4.2.6.8 and 6.1.1.4'

loop_
_geom_angle_atom_site_label_1
_geom_angle_atom_site_label_2
_geom_angle_atom_site_label_3
_geom_angle
_geom_angle_site_symmetry_1
_geom_angle_site_symmetry_3
_geom_angle_publ_flag
O3 S1 O2 119.2(2) . . ?
O3 S1 O1 104.3(2) . . ?
O2 S1 O1 109.6(2) . . ?
O3 S1 C5 109.8(2) . . ?
O2 S1 C5 107.9(2) . . ?
O1 S1 C5 105.0(2) . . ?
C2 N1 C3 62.0(3) . . ?
C2 N1 C1 120.5(3) . . ?
C3 N1 C1 119.6(4) . . ?
C4 O1 S1 117.5(3) . . ?
N1 C1 C19 110.4(3) . . ?
N1 C1 C25 107.4(3) . . ?
C19 C1 C25 112.7(4) . . ?
N1 C1 C13 106.1(3) . . ?
C19 C1 C13 113.2(4) . . ?
C25 C1 C13 106.5(3) . . ?
N1 C2 C3 59.2(3) . . ?
N1 C2 C4 116.2(4) . . ?
C3 C2 C4 125.3(5) . . ?
N1 C2 H2 114.7 . . ?
C3 C2 H2 114.7 . . ?
C4 C2 H2 114.7 . . ?
N1 C3 C2 58.9(3) . . ?
N1 C3 H3A 117.9 . . ?
C2 C3 H3A 117.9 . . ?
N1 C3 H3B 117.9 . . ?
C2 C3 H3B 117.9 . . ?
H3A C3 H3B 115.0 . . ?
O1 C4 C2 104.2(3) . . ?
O1 C4 C12 109.4(4) . . ?
C2 C4 C12 115.5(4) . . ?
O1 C4 H4 109.2 . . ?
C2 C4 H4 109.2 . . ?
C12 C4 H4 109.2 . . ?
C10 C5 C6 119.1(5) . . ?
C10 C5 S1 120.9(4) . . ?
C6 C5 S1 120.0(3) . . ?
C7 C6 C5 120.0(4) . . ?
C7 C6 H6 120.0 . . ?
C5 C6 H6 120.0 . . ?
C6 C7 C8 121.6(4) . . ?
C6 C7 H7 119.2 . . ?
C8 C7 H7 119.2 . . ?
C7 C8 C9 117.3(4) . . ?
C7 C8 C11 122.7(4) . . ?
C9 C8 C11 120.0(4) . . ?
C10 C9 C8 121.7(4) . . ?
C10 C9 H9 119.2 . . ?
C8 C9 H9 119.2 . . ?
C9 C10 C5 120.3(4) . . ?
C9 C10 H10 119.9 . . ?
C5 C10 H10 119.9 . . ?
C8 C11 H11A 109.5 . . ?
C8 C11 H11B 109.5 . . ?
H11A C11 H11B 109.5 . . ?
C8 C11 H11C 109.5 . . ?
H11A C11 H11C 109.5 . . ?
H11B C11 H11C 109.5 . . ?
C4 C12 H12A 109.5 . . ?
C4 C12 H12B 109.5 . . ?
H12A C12 H12B 109.5 . . ?
C4 C12 H12C 109.5 . . ?
H12A C12 H12C 109.5 . . ?
H12B C12 H12C 109.5 . . ?
C14 C13 C18 118.3(4) . . ?
C14 C13 C1 120.3(4) . . ?
C18 C13 C1 120.9(4) . . ?
C13 C14 C15 120.0(5) . . ?
C13 C14 H14 120.0 . . ?
C15 C14 H14 120.0 . . ?
C16 C15 C14 120.6(6) . . ?
C16 C15 H15 119.7 . . ?
C14 C15 H15 119.7 . . ?
C15 C16 C17 119.7(5) . . ?
C15 C16 H16 120.1 . . ?
C17 C16 H16 120.1 . . ?
C18 C17 C16 120.4(5) . . ?
C18 C17 H17 119.8 . . ?
C16 C17 H17 119.8 . . ?
C17 C18 C13 121.0(5) . . ?
C17 C18 H18 119.5 . . ?
C13 C18 H18 119.5 . . ?
C20 C19 C24 117.4(4) . . ?
C20 C19 C1 121.1(4) . . ?
C24 C19 C1 121.1(4) . . ?
C21 C20 C19 121.4(5) . . ?
C21 C20 H20 119.3 . . ?
C19 C20 H20 119.3 . . ?
C22 C21 C20 120.3(6) . . ?
C22 C21 H21 119.9 . . ?
C20 C21 H21 119.9 . . ?
C21 C22 C23 119.2(5) . . ?
C21 C22 H22 120.4 . . ?
C23 C22 H22 120.4 . . ?
C22 C23 C24 120.9(6) . . ?
C22 C23 H23 119.6 . . ?
C24 C23 H23 119.6 . . ?
C23 C24 C19 120.8(5) . . ?
C23 C24 H24 119.6 . . ?
C19 C24 H24 119.6 . . ?
C30 C25 C26 119.1(4) . . ?
C30 C25 C1 120.9(4) . . ?
C26 C25 C1 119.6(4) . . ?
C27 C26 C25 119.8(4) . . ?
C27 C26 H26 120.1 . . ?
C25 C26 H26 120.1 . . ?
C28 C27 C26 121.4(4) . . ?
C28 C27 H27 119.3 . . ?
C26 C27 H27 119.3 . . ?
C27 C28 C29 119.0(4) . . ?
C27 C28 H28 120.5 . . ?
C29 C28 H28 120.5 . . ?
C28 C29 C30 120.5(4) . . ?
C28 C29 H29 119.7 . . ?
C30 C29 H29 119.7 . . ?
C25 C30 C29 120.1(4) . . ?
C25 C30 H30 120.0 . . ?
C29 C30 H30 120.0 . . ?
O3A S1A O2A 119.4(2) . . ?
O3A S1A O1A 104.3(2) . . ?
O2A S1A O1A 109.3(2) . . ?
O3A S1A C5A 108.8(2) . . ?
O2A S1A C5A 108.7(2) . . ?
O1A S1A C5A 105.4(2) . . ?
C3A N1A C2A 60.8(3) . . ?
C3A N1A C1A 118.8(3) . . ?
C2A N1A C1A 120.8(4) . . ?
C4A O1A S1A 118.7(3) . . ?
N1A C1A C13A 107.5(3) . . ?
N1A C1A C19A 111.8(3) . . ?
C13A C1A C19A 111.4(4) . . ?
N1A C1A C25A 105.7(4) . . ?
C13A C1A C25A 106.3(3) . . ?
C19A C1A C25A 113.8(4) . . ?
N1A C2A C3A 59.4(3) . . ?
N1A C2A H2A1 117.8 . . ?
C3A C2A H2A1 117.8 . . ?
N1A C2A H2A2 117.8 . . ?
C3A C2A H2A2 117.8 . . ?
H2A1 C2A H2A2 115.0 . . ?
N1A C3A C2A 59.8(3) . . ?
N1A C3A C4A 115.3(4) . . ?
C2A C3A C4A 126.6(4) . . ?
N1A C3A H3A1 114.4 . . ?
C2A C3A H3A1 114.4 . . ?
C4A C3A H3A1 114.4 . . ?
O1A C4A C12A 109.6(4) . . ?
O1A C4A C3A 105.5(3) . . ?
C12A C4A C3A 115.1(5) . . ?
O1A C4A H4A 108.8 . . ?
C12A C4A H4A 108.8 . . ?
C3A C4A H4A 108.8 . . ?
C6A C5A C10A 119.7(4) . . ?
C6A C5A S1A 120.7(3) . . ?
C10A C5A S1A 119.5(3) . . ?
C7A C6A C5A 120.0(4) . . ?
C7A C6A H6A 120.0 . . ?
C5A C6A H6A 120.0 . . ?
C6A C7A C8A 120.7(4) . . ?
C6A C7A H7A 119.6 . . ?
C8A C7A H7A 119.6 . . ?
C7A C8A C9A 118.9(4) . . ?
C7A C8A C11A 121.4(4) . . ?
C9A C8A C11A 119.7(4) . . ?
C10A C9A C8A 120.9(4) . . ?
C10A C9A H9A 119.5 . . ?
C8A C9A H9A 119.5 . . ?
C9A C10A C5A 119.6(4) . . ?
C9A C10A H10A 120.2 . . ?
C5A C10A H10A 120.2 . . ?
C8A C11A H11D 109.5 . . ?
C8A C11A H11E 109.5 . . ?
H11D C11A H11E 109.5 . . ?
C8A C11A H11F 109.5 . . ?
H11D C11A H11F 109.5 . . ?
H11E C11A H11F 109.5 . . ?
C4A C12A H12D 109.5 . . ?
C4A C12A H12E 109.5 . . ?
H12D C12A H12E 109.5 . . ?
C4A C12A H12F 109.5 . . ?
H12D C12A H12F 109.5 . . ?
H12E C12A H12F 109.5 . . ?
C18A C13A C14A 117.5(4) . . ?
C18A C13A C1A 123.1(4) . . ?
C14A C13A C1A 119.3(4) . . ?
C15A C14A C13A 121.3(4) . . ?
C15A C14A H14A 119.4 . . ?
C13A C14A H14A 119.4 . . ?
C14A C15A C16A 120.2(5) . . ?
C14A C15A H15A 119.9 . . ?
C16A C15A H15A 119.9 . . ?
C17A C16A C15A 119.2(5) . . ?
C17A C16A H16A 120.4 . . ?
C15A C16A H16A 120.4 . . ?
C16A C17A C18A 121.2(4) . . ?
C16A C17A H17A 119.4 . . ?
C18A C17A H17A 119.4 . . ?
C17A C18A C13A 120.5(5) . . ?
C17A C18A H18A 119.7 . . ?
C13A C18A H18A 119.7 . . ?
C20A C19A C24A 117.4(4) . . ?
C20A C19A C1A 121.3(4) . . ?
C24A C19A C1A 120.9(4) . . ?
C19A C20A C21A 122.0(5) . . ?
C19A C20A H20A 119.0 . . ?
C21A C20A H20A 119.0 . . ?
C22A C21A C20A 119.9(5) . . ?
C22A C21A H21A 120.1 . . ?
C20A C21A H21A 120.1 . . ?
C23A C22A C21A 119.1(5) . . ?
C23A C22A H22A 120.4 . . ?
C21A C22A H22A 120.4 . . ?
C22A C23A C24A 121.0(5) . . ?
C22A C23A H23A 119.5 . . ?
C24A C23A H23A 119.5 . . ?
C23A C24A C19A 120.6(5) . . ?
C23A C24A H24A 119.7 . . ?
C19A C24A H24A 119.7 . . ?
C26A C25A C30A 118.5(4) . . ?
C26A C25A C1A 120.6(4) . . ?
C30A C25A C1A 120.7(4) . . ?
C25A C26A C27A 119.8(4) . . ?
C25A C26A H26A 120.1 . . ?
C27A C26A H26A 120.1 . . ?
C28A C27A C26A 120.9(5) . . ?
C28A C27A H27A 119.5 . . ?
C26A C27A H27A 119.5 . . ?
C29A C28A C27A 119.8(5) . . ?
C29A C28A H28A 120.1 . . ?
C27A C28A H28A 120.1 . . ?
C28A C29A C30A 120.1(5) . . ?
C28A C29A H29A 120.0 . . ?
C30A C29A H29A 120.0 . . ?
C29A C30A C25A 120.8(4) . . ?
C29A C30A H30A 119.6 . . ?
C25A C30A H30A 119.6 . . ?

loop_
_geom_bond_atom_site_label_1
_geom_bond_atom_site_label_2
_geom_bond_distance
_geom_bond_site_symmetry_2
_geom_bond_publ_flag
S1 O3 1.434(3) . ?
S1 O2 1.435(3) . ?
S1 O1 1.571(3) . ?
S1 C5 1.754(5) . ?
N1 C2 1.449(5) . ?
N1 C3 1.454(6) . ?
N1 C1 1.512(5) . ?
O1 C4 1.476(5) . ?
C1 C19 1.538(6) . ?
C1 C25 1.546(6) . ?
C1 C13 1.543(6) . ?
C2 C3 1.494(7) . ?
C2 C4 1.520(6) . ?
C2 H2 1.0000 . ?
C3 H3A 0.9900 . ?
C3 H3B 0.9900 . ?
C4 C12 1.522(7) . ?
C4 H4 1.0000 . ?
C5 C10 1.380(6) . ?
C5 C6 1.399(7) . ?
C6 C7 1.380(7) . ?
C6 H6 0.9500 . ?
C7 C8 1.386(6) . ?
C7 H7 0.9500 . ?
C8 C9 1.405(7) . ?
C8 C11 1.484(7) . ?
C9 C10 1.372(7) . ?
C9 H9 0.9500 . ?
C10 H10 0.9500 . ?
C11 H11A 0.9800 . ?
C11 H11B 0.9800 . ?
C11 H11C 0.9800 . ?
C12 H12A 0.9800 . ?
C12 H12B 0.9800 . ?
C12 H12C 0.9800 . ?
C13 C14 1.394(7) . ?
C13 C18 1.395(6) . ?
C14 C15 1.406(7) . ?
C14 H14 0.9500 . ?
C15 C16 1.369(7) . ?
C15 H15 0.9500 . ?
C16 C17 1.381(8) . ?
C16 H16 0.9500 . ?
C17 C18 1.381(7) . ?
C17 H17 0.9500 . ?
C18 H18 0.9500 . ?
C19 C20 1.400(6) . ?
C19 C24 1.408(7) . ?
C20 C21 1.395(7) . ?
C20 H20 0.9500 . ?
C21 C22 1.386(8) . ?
C21 H21 0.9500 . ?
C22 C23 1.386(8) . ?
C22 H22 0.9500 . ?
C23 C24 1.391(7) . ?
C23 H23 0.9500 . ?
C24 H24 0.9500 . ?
C25 C30 1.378(6) . ?
C25 C26 1.401(6) . ?
C26 C27 1.377(6) . ?
C26 H26 0.9500 . ?
C27 C28 1.373(6) . ?
C27 H27 0.9500 . ?
C28 C29 1.383(6) . ?
C28 H28 0.9500 . ?
C29 C30 1.397(6) . ?
C29 H29 0.9500 . ?
C30 H30 0.9500 . ?
S1A O3A 1.429(3) . ?
S1A O2A 1.434(4) . ?
S1A O1A 1.564(4) . ?
S1A C5A 1.753(5) . ?
N1A C3A 1.465(5) . ?
N1A C2A 1.470(6) . ?
N1A C1A 1.502(5) . ?
O1A C4A 1.475(5) . ?
C1A C13A 1.531(6) . ?
C1A C19A 1.540(6) . ?
C1A C25A 1.551(6) . ?
C2A C3A 1.485(6) . ?
C2A H2A1 0.9900 . ?
C2A H2A2 0.9900 . ?
C3A C4A 1.519(6) . ?
C3A H3A1 1.0000 . ?
C4A C12A 1.513(7) . ?
C4A H4A 1.0000 . ?
C5A C6A 1.388(6) . ?
C5A C10A 1.393(6) . ?
C6A C7A 1.380(7) . ?
C6A H6A 0.9500 . ?
C7A C8A 1.381(6) . ?
C7A H7A 0.9500 . ?
C8A C9A 1.395(6) . ?
C8A C11A 1.502(6) . ?
C9A C10A 1.376(6) . ?
C9A H9A 0.9500 . ?
C10A H10A 0.9500 . ?
C11A H11D 0.9800 . ?
C11A H11E 0.9800 . ?
C11A H11F 0.9800 . ?
C12A H12D 0.9800 . ?
C12A H12E 0.9800 . ?
C12A H12F 0.9800 . ?
C13A C18A 1.395(6) . ?
C13A C14A 1.402(6) . ?
C14A C15A 1.375(6) . ?
C14A H14A 0.9500 . ?
C15A C16A 1.383(7) . ?
C15A H15A 0.9500 . ?
C16A C17A 1.370(6) . ?
C16A H16A 0.9500 . ?
C17A C18A 1.381(7) . ?
C17A H17A 0.9500 . ?
C18A H18A 0.9500 . ?
C19A C20A 1.381(7) . ?
C19A C24A 1.410(7) . ?
C20A C21A 1.391(7) . ?
C20A H20A 0.9500 . ?
C21A C22A 1.387(8) . ?
C21A H21A 0.9500 . ?
C22A C23A 1.380(8) . ?
C22A H22A 0.9500 . ?
C23A C24A 1.386(7) . ?
C23A H23A 0.9500 . ?
C24A H24A 0.9500 . ?
C25A C26A 1.392(6) . ?
C25A C30A 1.398(6) . ?
C26A C27A 1.396(7) . ?
C26A H26A 0.9500 . ?
C27A C28A 1.372(7) . ?
C27A H27A 0.9500 . ?
C28A C29A 1.377(7) . ?
C28A H28A 0.9500 . ?
C29A C30A 1.386(7) . ?
C29A H29A 0.9500 . ?
C30A H30A 0.9500 . ?
